data_1556292
loop_
_publ_author_name
'Wheaton, Craig A.'
'Hayes, Paul G.'

_publ_section_title
;
 Exploring the versatility of a bis(phosphinimine) pincer ligand: effect
 of sterics on structure and lactide polymerization activity of cationic
 zinc complexes
;
_journal_issue 1
_journal_name_full 'Catal. Sci. Technol.'
_journal_page_first 125
_journal_paper_doi 10.1039/C1CY00306B
_journal_volume 2
_journal_year 2012
_chemical_formula_sum 'C86.83 H60.66 B Cl1.66 F24 N2 O4 P2 Zn'
_chemical_formula_weight 1848.96
_space_group_IT_number 2
_space_group_name_Hall '-P 1'
_space_group_name_H-M_alt 'P -1'
_symmetry_cell_setting triclinic
_symmetry_space_group_name_H-M 'P -1'
_atom_sites_solution_hydrogens geom
_atom_sites_solution_primary direct
_atom_sites_solution_secondary difmap
_audit_creation_method SHELXL-97
_cell_angle_alpha 99.640(2)
_cell_angle_beta 103.416(2)
_cell_angle_gamma 92.916(2)
_cell_formula_units_Z 2
_cell_length_a 11.4655(17)
_cell_length_b 19.564(3)
_cell_length_c 19.662(3)
_cell_measurement_reflns_used 2598
_cell_measurement_temperature 173(2)
_cell_measurement_theta_max 36.413
_cell_measurement_theta_min 4.360
_cell_volume 4210.9(11)
_computing_structure_refinement 'SHELXL-97 (Sheldrick, 1997)'
_computing_structure_solution 'SHELXS-97 (Sheldrick, 1990)'
_diffrn_ambient_temperature 173(2)
_diffrn_measured_fraction_theta_full 0.993
_diffrn_measured_fraction_theta_max 0.993
_diffrn_radiation_monochromator graphite
_diffrn_radiation_source 'fine-focus sealed tube'
_diffrn_radiation_type MoK\a
_diffrn_radiation_wavelength 0.71073
_diffrn_reflns_av_R_equivalents 0.1034
_diffrn_reflns_av_sigmaI/netI 0.1423
_diffrn_reflns_limit_h_max 13
_diffrn_reflns_limit_h_min -13
_diffrn_reflns_limit_k_max 23
_diffrn_reflns_limit_k_min -23
_diffrn_reflns_limit_l_max 23
_diffrn_reflns_limit_l_min -23
_diffrn_reflns_number 41317
_diffrn_reflns_theta_full 25.12
_diffrn_reflns_theta_max 25.12
_diffrn_reflns_theta_min 1.65
_exptl_absorpt_coefficient_mu 0.487
_exptl_absorpt_correction_T_max 0.9770
_exptl_absorpt_correction_T_min 0.8476
_exptl_absorpt_correction_type multi-scan
_exptl_crystal_colour Colourless
_exptl_crystal_density_diffrn 1.458
_exptl_crystal_density_method 'not measured'
_exptl_crystal_description Needle
_exptl_crystal_F_000 1874
_exptl_crystal_size_max 0.35
_exptl_crystal_size_mid 0.07
_exptl_crystal_size_min 0.05
_refine_diff_density_max 0.724
_refine_diff_density_min -0.665
_refine_diff_density_rms 0.078
_refine_ls_extinction_method none
_refine_ls_goodness_of_fit_ref 1.020
_refine_ls_hydrogen_treatment constr
_refine_ls_matrix_type full
_refine_ls_number_parameters 1170
_refine_ls_number_reflns 14955
_refine_ls_number_restraints 225
_refine_ls_restrained_S_all 1.017
_refine_ls_R_factor_all 0.1704
_refine_ls_R_factor_gt 0.0785
_refine_ls_shift/su_max 0.001
_refine_ls_shift/su_mean 0.000
_refine_ls_structure_factor_coef Fsqd
_refine_ls_weighting_details 'calc w=1/[\s^2^(Fo^2^)+(0.0941P)^2^+0.4499P] where P=(Fo^2^+2Fc^2^)/3'
_refine_ls_weighting_scheme calc
_refine_ls_wR_factor_gt 0.1742
_refine_ls_wR_factor_ref 0.2148
_reflns_number_gt 7374
_reflns_number_total 14955
_reflns_threshold_expression >2sigma(I)
_cod_data_source_file c1cy00306b.txt
_cod_data_source_block 7
_cod_depositor_comments
;
The following automatic conversions were performed:

data item '_symmetry_cell_setting' value 'Triclinic' was changed to
'triclinic' in accordance with the
/home/saulius/struct/COD-crude-data/automatic-downloads/DataCite-retrospective/RSC/depositions/lib/dictionaries/cif_core.dic
dictionary named 'cif_core.dic' version 2.4.2 last updated on
2011-04-26.

Automatic conversion script
Id: cif_fix_values 6909 2019-04-08 15:41:33Z antanas 
;
_cod_original_sg_symbol_H-M P-1
_cod_database_code 1556292

loop_
_symmetry_equiv_pos_as_xyz
'x, y, z'
'-x, -y, -z'

loop_
_atom_site_label
_atom_site_type_symbol
_atom_site_fract_x
_atom_site_fract_y
_atom_site_fract_z
_atom_site_U_iso_or_equiv
_atom_site_adp_type
_atom_site_occupancy
_atom_site_symmetry_multiplicity
_atom_site_calc_flag
_atom_site_refinement_flags
_atom_site_disorder_assembly
_atom_site_disorder_group
Zn1 Zn 1.46234(6) 0.30389(4) 1.33887(4) 0.0357(2) Uani 1 1 d . A .
P1 P 1.24929(14) 0.22241(8) 1.20201(8) 0.0332(4) Uani 1 1 d . . .
N2 N 1.6313(4) 0.3208(2) 1.3281(2) 0.0335(12) Uani 1 1 d . . .
O1 O 1.4974(3) 0.25914(19) 1.17874(19) 0.0337(9) Uani 1 1 d . . .
B1 B 1.4121(6) -0.2093(4) 1.2019(4) 0.0353(17) Uani 1 1 d . . .
C1 C 1.4203(5) 0.2133(3) 1.1229(3) 0.0356(15) Uani 1 1 d . . .
P2 P 1.68675(14) 0.36464(8) 1.27983(8) 0.0329(4) Uani 1 1 d . . .
O2 O 1.5058(4) 0.2628(2) 1.4330(2) 0.0411(10) Uani 1 1 d . A .
N1 N 1.3404(4) 0.2284(2) 1.2783(2) 0.0324(11) Uani 1 1 d . . .
C2 C 1.3065(5) 0.1896(3) 1.1256(3) 0.0336(14) Uani 1 1 d . . .
C3 C 1.2397(6) 0.1456(3) 1.0645(3) 0.0385(15) Uani 1 1 d . . .
H3 H 1.1612 0.1266 1.0633 0.046 Uiso 1 1 calc R . .
O3 O 1.4002(4) 0.3749(2) 1.3970(2) 0.0491(11) Uani 1 1 d . . .
C4 C 1.2863(6) 0.1289(3) 1.0050(3) 0.0444(17) Uani 1 1 d . . .
H4 H 1.2378 0.0996 0.9636 0.053 Uiso 1 1 calc R . .
O4 O 1.4839(5) 0.2873(3) 1.5434(2) 0.0732(15) Uani 1 1 d . A .
C5 C 1.4018(6) 0.1540(3) 1.0046(3) 0.0456(17) Uani 1 1 d . . .
H5 H 1.4325 0.1420 0.9637 0.055 Uiso 1 1 calc R . .
C6 C 1.4710(5) 0.1970(3) 1.0656(3) 0.0316(14) Uani 1 1 d . . .
C7 C 1.5910(5) 0.2337(3) 1.0869(3) 0.0339(14) Uani 1 1 d . . .
C8 C 1.6877(6) 0.2414(3) 1.0564(3) 0.0400(16) Uani 1 1 d . . .
H8 H 1.6847 0.2173 1.0098 0.048 Uiso 1 1 calc R . .
C9 C 1.7872(6) 0.2843(3) 1.0952(3) 0.0422(16) Uani 1 1 d . . .
H9 H 1.8541 0.2892 1.0749 0.051 Uiso 1 1 calc R . .
C10 C 1.7937(5) 0.3210(3) 1.1632(3) 0.0377(15) Uani 1 1 d . . .
H10 H 1.8642 0.3507 1.1879 0.045 Uiso 1 1 calc R . .
C11 C 1.6995(5) 0.3150(3) 1.1955(3) 0.0341(14) Uani 1 1 d . . .
C12 C 1.6003(5) 0.2699(3) 1.1550(3) 0.0343(14) Uani 1 1 d . . .
C13 C 1.1157(5) 0.1666(3) 1.1941(3) 0.0387(15) Uani 1 1 d . . .
C14 C 1.0080(6) 0.1945(3) 1.1964(3) 0.0465(17) Uani 1 1 d . . .
H14 H 1.0019 0.2428 1.1966 0.056 Uiso 1 1 calc R . .
C15 C 0.9098(6) 0.1524(4) 1.1983(4) 0.062(2) Uani 1 1 d . . .
H15 H 0.8350 0.1710 1.1990 0.074 Uiso 1 1 calc R . .
C16 C 0.9207(7) 0.0828(5) 1.1994(4) 0.067(2) Uani 1 1 d . . .
H16 H 0.8536 0.0541 1.2026 0.081 Uiso 1 1 calc R . .
C17 C 1.0244(7) 0.0544(4) 1.1959(4) 0.0550(19) Uani 1 1 d . . .
H17 H 1.0295 0.0061 1.1962 0.066 Uiso 1 1 calc R . .
C18 C 1.1247(6) 0.0960(3) 1.1917(3) 0.0469(17) Uani 1 1 d . . .
H18 H 1.1971 0.0762 1.1873 0.056 Uiso 1 1 calc R . .
C19 C 1.2087(5) 0.3071(3) 1.1897(3) 0.0348(14) Uani 1 1 d . . .
C20 C 1.1979(5) 0.3564(3) 1.2466(3) 0.0427(16) Uani 1 1 d . . .
H20 H 1.2187 0.3468 1.2934 0.051 Uiso 1 1 calc R . .
C21 C 1.1568(6) 0.4196(3) 1.2351(4) 0.0527(18) Uani 1 1 d . . .
H21 H 1.1481 0.4531 1.2742 0.063 Uiso 1 1 calc R . .
C22 C 1.1284(6) 0.4345(3) 1.1679(4) 0.0567(19) Uani 1 1 d . . .
H22 H 1.1003 0.4781 1.1605 0.068 Uiso 1 1 calc R . .
C23 C 1.1407(6) 0.3858(4) 1.1107(4) 0.0571(19) Uani 1 1 d . . .
H23 H 1.1207 0.3961 1.0641 0.068 Uiso 1 1 calc R . .
C24 C 1.1816(6) 0.3228(3) 1.1213(3) 0.0480(17) Uani 1 1 d . . .
H24 H 1.1916 0.2898 1.0821 0.058 Uiso 1 1 calc R . .
C25 C 1.3525(6) 0.1649(3) 1.3075(3) 0.0380(15) Uani 1 1 d . . .
C26 C 1.4308(6) 0.1188(3) 1.2869(4) 0.0487(17) Uani 1 1 d . . .
H26 H 1.4732 0.1287 1.2530 0.058 Uiso 1 1 calc R . .
C27 C 1.4481(7) 0.0601(4) 1.3140(4) 0.067(2) Uani 1 1 d . . .
H27 H 1.5019 0.0291 1.2988 0.081 Uiso 1 1 calc R . .
C28 C 1.3886(8) 0.0451(4) 1.3632(5) 0.076(2) Uani 1 1 d . . .
H28 H 1.4019 0.0043 1.3831 0.091 Uiso 1 1 calc R . .
C29 C 1.3082(7) 0.0905(4) 1.3839(4) 0.059(2) Uani 1 1 d . . .
H29 H 1.2653 0.0797 1.4173 0.071 Uiso 1 1 calc R . .
C30 C 1.2897(6) 0.1504(3) 1.3569(3) 0.0456(17) Uani 1 1 d . . .
C31 C 1.2034(6) 0.1990(4) 1.3793(3) 0.0541(19) Uani 1 1 d . . .
H31A H 1.2337 0.2471 1.3805 0.081 Uiso 1 1 calc R . .
H31B H 1.1955 0.1939 1.4268 0.081 Uiso 1 1 calc R . .
H31C H 1.1246 0.1880 1.3454 0.081 Uiso 1 1 calc R . .
C32 C 1.5913(5) 0.4307(3) 1.2568(3) 0.0366(15) Uani 1 1 d . . .
C33 C 1.5225(6) 0.4597(3) 1.3014(4) 0.0503(18) Uani 1 1 d . . .
H33 H 1.5254 0.4445 1.3451 0.060 Uiso 1 1 calc R . .
C34 C 1.4497(7) 0.5106(4) 1.2823(5) 0.073(2) Uani 1 1 d . . .
H34 H 1.4013 0.5298 1.3125 0.088 Uiso 1 1 calc R . .
C35 C 1.4465(7) 0.5339(4) 1.2202(5) 0.072(2) Uani 1 1 d . . .
H35 H 1.3956 0.5688 1.2072 0.086 Uiso 1 1 calc R . .
C36 C 1.5162(9) 0.5070(4) 1.1770(5) 0.088(3) Uani 1 1 d . . .
H36 H 1.5154 0.5243 1.1345 0.105 Uiso 1 1 calc R . .
C37 C 1.5874(7) 0.4555(3) 1.1938(4) 0.059(2) Uani 1 1 d . . .
H37 H 1.6344 0.4364 1.1626 0.071 Uiso 1 1 calc R . .
C38 C 1.8367(5) 0.4037(3) 1.3245(3) 0.0368(15) Uani 1 1 d . . .
C39 C 1.9306(5) 0.3625(3) 1.3394(3) 0.0412(16) Uani 1 1 d . . .
H39 H 1.9196 0.3140 1.3203 0.049 Uiso 1 1 calc R . .
C40 C 2.0400(6) 0.3925(4) 1.3821(4) 0.0547(19) Uani 1 1 d . . .
H40 H 2.1055 0.3650 1.3922 0.066 Uiso 1 1 calc R . .
C41 C 2.0542(7) 0.4634(4) 1.4103(4) 0.058(2) Uani 1 1 d . . .
H41 H 2.1295 0.4836 1.4405 0.070 Uiso 1 1 calc R . .
C42 C 1.9635(6) 0.5043(4) 1.3960(4) 0.057(2) Uani 1 1 d . . .
H42 H 1.9756 0.5528 1.4151 0.069 Uiso 1 1 calc R . .
C43 C 1.8529(6) 0.4750(3) 1.3532(3) 0.0457(17) Uani 1 1 d . . .
H43 H 1.7882 0.5032 1.3434 0.055 Uiso 1 1 calc R . .
C44 C 1.7102(5) 0.2753(3) 1.3638(3) 0.0368(15) Uani 1 1 d . . .
C45 C 1.7182(6) 0.2089(3) 1.3278(4) 0.0468(17) Uani 1 1 d . . .
H45 H 1.6740 0.1945 1.2797 0.056 Uiso 1 1 calc R . .
C46 C 1.7891(8) 0.1641(4) 1.3609(5) 0.070(2) Uani 1 1 d . . .
H46 H 1.7926 0.1184 1.3363 0.084 Uiso 1 1 calc R . .
C47 C 1.8547(8) 0.1851(5) 1.4292(6) 0.082(3) Uani 1 1 d . . .
H47 H 1.9049 0.1542 1.4520 0.098 Uiso 1 1 calc R . .
C48 C 1.8484(7) 0.2507(5) 1.4653(4) 0.072(2) Uani 1 1 d . . .
H48 H 1.8945 0.2645 1.5130 0.086 Uiso 1 1 calc R . .
C49 C 1.7757(6) 0.2976(4) 1.4334(4) 0.0503(18) Uani 1 1 d . . .
C50 C 1.7699(7) 0.3685(4) 1.4751(4) 0.065(2) Uani 1 1 d . . .
H50A H 1.6957 0.3876 1.4535 0.098 Uiso 1 1 calc R . .
H50B H 1.8396 0.3994 1.4747 0.098 Uiso 1 1 calc R . .
H50C H 1.7705 0.3648 1.5243 0.098 Uiso 1 1 calc R . .
C51A C 1.4178(9) 0.3679(4) 1.4661(4) 0.087(3) Uani 0.50 1 d P A 1
H51A H 1.3334 0.3564 1.4691 0.104 Uiso 0.50 1 calc PR A 1
C52A C 1.4551(15) 0.4258(8) 1.5216(8) 0.067(4) Uani 0.50 1 d P A 1
H52A H 1.5395 0.4413 1.5256 0.100 Uiso 0.50 1 calc PR A 1
H52B H 1.4471 0.4127 1.5664 0.100 Uiso 0.50 1 calc PR A 1
H52C H 1.4048 0.4636 1.5114 0.100 Uiso 0.50 1 calc PR A 1
C51B C 1.4178(9) 0.3679(4) 1.4661(4) 0.087(3) Uani 0.50 1 d P A 2
H51B H 1.4910 0.4016 1.4868 0.104 Uiso 0.50 1 calc PR A 2
C52B C 1.3448(16) 0.3956(10) 1.5080(9) 0.085(6) Uani 0.50 1 d P A 2
H52D H 1.3388 0.4449 1.5051 0.128 Uiso 0.50 1 calc PR A 2
H52E H 1.3792 0.3913 1.5575 0.128 Uiso 0.50 1 calc PR A 2
H52F H 1.2644 0.3704 1.4914 0.128 Uiso 0.50 1 calc PR A 2
C53 C 1.4730(6) 0.3020(4) 1.4789(4) 0.0509(18) Uani 1 1 d . . .
C54 C 1.5358(7) 0.2230(4) 1.5553(4) 0.069(2) Uani 1 1 d . . .
H54A H 1.4863 0.1838 1.5218 0.104 Uiso 1 1 calc R A .
H54B H 1.5387 0.2169 1.6041 0.104 Uiso 1 1 calc R . .
H54C H 1.6176 0.2250 1.5482 0.104 Uiso 1 1 calc R . .
C55 C 1.5382(5) -0.2020(3) 1.2626(3) 0.0357(15) Uani 1 1 d . . .
C56 C 1.5822(6) -0.1393(3) 1.3096(3) 0.0434(16) Uani 1 1 d . . .
H56 H 1.5393 -0.0995 1.3036 0.052 Uiso 1 1 calc R . .
C57 C 1.6852(6) -0.1322(3) 1.3644(3) 0.0450(17) Uani 1 1 d . . .
C58 C 1.7492(6) -0.1878(4) 1.3760(3) 0.0475(17) Uani 1 1 d . . .
H58 H 1.8205 -0.1832 1.4131 0.057 Uiso 1 1 calc R . .
C59 C 1.7058(6) -0.2521(3) 1.3313(4) 0.0469(17) Uani 1 1 d . . .
C60 C 1.6027(5) -0.2587(3) 1.2767(3) 0.0380(15) Uani 1 1 d . . .
H60 H 1.5751 -0.3032 1.2479 0.046 Uiso 1 1 calc R . .
C61 C 1.7262(8) -0.0627(4) 1.4100(4) 0.071(2) Uani 1 1 d D . .
F1 F 1.6449(5) -0.0370(3) 1.4416(3) 0.1097(19) Uani 1 1 d D . .
F2 F 1.8225(4) -0.0627(2) 1.4617(2) 0.0940(16) Uani 1 1 d D . .
F3 F 1.7528(6) -0.0165(2) 1.3734(3) 0.127(2) Uani 1 1 d D . .
C62 C 1.7728(8) -0.3127(5) 1.3431(5) 0.071(2) Uani 1 1 d . . .
F4 F 1.8277(7) -0.3320(4) 1.2899(4) 0.163(3) Uani 1 1 d . . .
F5 F 1.8588(6) -0.3059(3) 1.3973(4) 0.157(3) Uani 1 1 d . . .
F6 F 1.7077(5) -0.3692(3) 1.3386(4) 0.148(3) Uani 1 1 d . . .
C63 C 1.3927(5) -0.1427(3) 1.1622(3) 0.0304(14) Uani 1 1 d . . .
C64 C 1.2810(5) -0.1338(3) 1.1204(3) 0.0373(15) Uani 1 1 d . . .
H64 H 1.2143 -0.1654 1.1188 0.045 Uiso 1 1 calc R . .
C65 C 1.2617(5) -0.0814(3) 1.0810(3) 0.0375(15) Uani 1 1 d . . .
C66 C 1.3559(6) -0.0330(3) 1.0834(3) 0.0452(16) Uani 1 1 d . . .
H66 H 1.3434 0.0041 1.0577 0.054 Uiso 1 1 calc R . .
C67 C 1.4692(6) -0.0404(3) 1.1247(3) 0.0388(15) Uani 1 1 d . B .
C68 C 1.4876(5) -0.0940(3) 1.1625(3) 0.0356(15) Uani 1 1 d . . .
H68 H 1.5664 -0.0980 1.1895 0.043 Uiso 1 1 calc R . .
C69 C 1.1395(6) -0.0770(4) 1.0353(4) 0.0543(19) Uani 1 1 d . . .
F7 F 1.1321(4) -0.0253(3) 1.0025(3) 0.126(2) Uani 1 1 d . . .
F8 F 1.1019(4) -0.1336(3) 0.9882(3) 0.1081(19) Uani 1 1 d . . .
F9 F 1.0560(4) -0.0717(3) 1.0711(3) 0.1009(17) Uani 1 1 d . . .
C70 C 1.5728(7) 0.0107(4) 1.1293(5) 0.057(2) Uani 1 1 d . . .
F10 F 1.5929(11) 0.0621(5) 1.1737(8) 0.091(4) Uani 0.61 1 d PDU B 1
F11 F 1.6753(10) -0.0224(5) 1.1304(6) 0.057(3) Uani 0.61 1 d PDU B 1
F12 F 1.5633(8) 0.0326(6) 1.0623(5) 0.094(3) Uani 0.61 1 d PDU B 1
F10B F 1.6351(14) 0.0321(8) 1.2044(7) 0.065(4) Uani 0.39 1 d PDU B 2
F11B F 1.5365(13) 0.0759(7) 1.1248(11) 0.085(6) Uani 0.39 1 d PDU B 2
F12B F 1.647(2) -0.0021(9) 1.0987(10) 0.082(7) Uani 0.39 1 d PDU B 2
C71 C 1.3083(5) -0.2176(3) 1.2460(3) 0.0330(14) Uani 1 1 d . . .
C72 C 1.2754(6) -0.2821(3) 1.2614(3) 0.0430(16) Uani 1 1 d . . .
H72 H 1.3117 -0.3217 1.2439 0.052 Uiso 1 1 calc R . .
C73 C 1.1918(6) -0.2907(3) 1.3016(3) 0.0442(17) Uani 1 1 d . . .
C74 C 1.1421(6) -0.2346(3) 1.3296(3) 0.0474(17) Uani 1 1 d . . .
H74 H 1.0847 -0.2403 1.3567 0.057 Uiso 1 1 calc R . .
C75 C 1.1754(6) -0.1694(3) 1.3187(3) 0.0475(17) Uani 1 1 d . . .
C76 C 1.2554(6) -0.1622(3) 1.2768(3) 0.0417(16) Uani 1 1 d . . .
H76 H 1.2751 -0.1169 1.2687 0.050 Uiso 1 1 calc R . .
C77 C 1.1592(9) -0.3619(4) 1.3107(5) 0.075(3) Uani 1 1 d . . .
F13 F 1.1168(9) -0.4052(3) 1.2512(3) 0.195(4) Uani 1 1 d . . .
F14 F 1.2520(5) -0.3909(3) 1.3445(4) 0.130(3) Uani 1 1 d . . .
F15 F 1.0813(4) -0.3652(2) 1.3498(2) 0.0744(13) Uani 1 1 d . . .
C78 C 1.1281(8) -0.1072(4) 1.3535(5) 0.068(2) Uani 1 1 d . . .
F16 F 1.2055(5) -0.0741(2) 1.4130(3) 0.1023(17) Uani 1 1 d . . .
F17 F 1.1050(5) -0.0600(2) 1.3135(3) 0.0905(16) Uani 1 1 d . . .
F18 F 1.0270(5) -0.1224(2) 1.3723(3) 0.1061(19) Uani 1 1 d . . .
C79 C 1.4046(5) -0.2763(3) 1.1381(3) 0.0345(14) Uani 1 1 d . . .
C80 C 1.5037(6) -0.2905(3) 1.1089(3) 0.0383(15) Uani 1 1 d . . .
H80 H 1.5763 -0.2608 1.1274 0.046 Uiso 1 1 calc R . .
C81 C 1.4998(6) -0.3461(3) 1.0542(3) 0.0444(16) Uani 1 1 d . C .
C82 C 1.3954(7) -0.3892(3) 1.0239(3) 0.0492(18) Uani 1 1 d . . .
H82 H 1.3924 -0.4271 0.9861 0.059 Uiso 1 1 calc R . .
C83 C 1.2953(6) -0.3757(3) 1.0500(3) 0.0421(16) Uani 1 1 d . . .
C84 C 1.2996(6) -0.3203(3) 1.1047(3) 0.0388(15) Uani 1 1 d . . .
H84 H 1.2283 -0.3116 1.1202 0.047 Uiso 1 1 calc R . .
C85 C 1.6078(8) -0.3608(5) 1.0263(5) 0.069(2) Uani 1 1 d . . .
F19 F 1.6519(13) -0.4145(7) 1.0364(9) 0.110(5) Uani 0.64 1 d PDU C 1
F20 F 1.5796(8) -0.3644(7) 0.9526(4) 0.090(3) Uani 0.64 1 d PDU C 1
F21 F 1.6912(16) -0.3073(8) 1.0446(8) 0.106(7) Uani 0.64 1 d PDU C 1
F19B F 1.6986(16) -0.3776(15) 1.0864(8) 0.107(8) Uani 0.36 1 d PDU C 2
F20B F 1.6005(18) -0.4189(13) 0.9833(15) 0.125(9) Uani 0.36 1 d PDU C 2
F21B F 1.664(3) -0.3129(11) 1.0137(17) 0.101(11) Uani 0.36 1 d PDU C 2
C86 C 1.1838(7) -0.4224(4) 1.0195(4) 0.064(2) Uani 1 1 d D . .
F22 F 1.1803(6) -0.4765(3) 1.0467(4) 0.173(4) Uani 1 1 d DU . .
F23 F 1.1634(6) -0.4477(3) 0.9520(3) 0.141(3) Uani 1 1 d DU . .
F24 F 1.0866(5) -0.3942(3) 1.0240(4) 0.169(3) Uani 1 1 d DU . .
C87 C 1.9258(3) -0.2495(2) 1.16546(19) 0.214(6) Uani 0.83 1 d PU . .
H87A H 1.9979 -0.2484 1.2049 0.257 Uiso 0.83 1 calc PR . .
H87B H 1.8742 -0.2931 1.1602 0.257 Uiso 0.83 1 calc PR . .
Cl1 Cl 1.8395(3) -0.1708(2) 1.18413(19) 0.201(2) Uani 0.83 1 d PRU . .
Cl2 Cl 1.9664(3) -0.2449(2) 1.08887(19) 0.204(2) Uani 0.83 1 d PRU . .

loop_
_atom_site_aniso_label
_atom_site_aniso_U_11
_atom_site_aniso_U_22
_atom_site_aniso_U_33
_atom_site_aniso_U_23
_atom_site_aniso_U_13
_atom_site_aniso_U_12
Zn1 0.0383(4) 0.0363(4) 0.0327(4) 0.0060(3) 0.0107(3) -0.0023(3)
P1 0.0325(9) 0.0315(9) 0.0354(9) 0.0061(7) 0.0086(7) -0.0010(7)
N2 0.036(3) 0.035(3) 0.028(3) 0.008(2) 0.006(2) -0.001(2)
O1 0.032(2) 0.037(2) 0.031(2) 0.0017(18) 0.0089(19) -0.0015(19)
B1 0.038(4) 0.037(4) 0.030(4) 0.008(3) 0.004(3) 0.002(3)
C1 0.045(4) 0.029(3) 0.026(3) -0.003(3) 0.001(3) -0.001(3)
P2 0.0332(9) 0.0294(8) 0.0364(9) 0.0057(7) 0.0099(7) -0.0013(7)
O2 0.039(3) 0.046(3) 0.039(3) 0.010(2) 0.012(2) -0.009(2)
N1 0.038(3) 0.030(3) 0.029(3) 0.008(2) 0.006(2) -0.001(2)
C2 0.034(4) 0.035(3) 0.033(3) 0.006(3) 0.011(3) 0.003(3)
C3 0.044(4) 0.032(3) 0.037(4) 0.003(3) 0.008(3) -0.003(3)
O3 0.065(3) 0.042(3) 0.046(3) 0.011(2) 0.021(2) 0.010(2)
C4 0.054(5) 0.039(4) 0.031(4) -0.002(3) 0.001(3) -0.004(3)
O4 0.098(4) 0.096(4) 0.033(3) 0.021(3) 0.023(3) 0.013(3)
C5 0.052(4) 0.045(4) 0.039(4) 0.004(3) 0.011(3) 0.009(3)
C6 0.039(4) 0.031(3) 0.025(3) 0.003(3) 0.010(3) 0.005(3)
C7 0.041(4) 0.032(3) 0.029(3) 0.005(3) 0.010(3) 0.003(3)
C8 0.049(4) 0.048(4) 0.027(3) 0.005(3) 0.017(3) 0.009(3)
C9 0.041(4) 0.050(4) 0.041(4) 0.014(3) 0.019(3) 0.001(3)
C10 0.031(4) 0.041(4) 0.044(4) 0.017(3) 0.007(3) 0.002(3)
C11 0.037(4) 0.030(3) 0.036(4) 0.004(3) 0.012(3) 0.000(3)
C12 0.038(4) 0.033(3) 0.037(4) 0.010(3) 0.017(3) 0.003(3)
C13 0.037(4) 0.039(4) 0.036(4) 0.009(3) -0.001(3) -0.002(3)
C14 0.038(4) 0.048(4) 0.053(4) 0.012(3) 0.010(3) -0.001(3)
C15 0.037(4) 0.077(6) 0.073(5) 0.018(4) 0.017(4) -0.003(4)
C16 0.041(5) 0.081(6) 0.071(6) 0.013(5) 0.002(4) -0.021(4)
C17 0.060(5) 0.043(4) 0.056(5) 0.013(3) 0.004(4) -0.014(4)
C18 0.046(4) 0.041(4) 0.050(4) 0.006(3) 0.007(3) -0.006(3)
C19 0.025(3) 0.035(3) 0.044(4) 0.010(3) 0.006(3) 0.003(3)
C20 0.044(4) 0.037(4) 0.048(4) 0.008(3) 0.012(3) 0.010(3)
C21 0.060(5) 0.037(4) 0.061(5) 0.005(4) 0.016(4) 0.011(3)
C22 0.061(5) 0.035(4) 0.077(6) 0.020(4) 0.016(4) 0.016(4)
C23 0.070(5) 0.056(5) 0.051(5) 0.023(4) 0.017(4) 0.017(4)
C24 0.054(4) 0.044(4) 0.048(4) 0.013(3) 0.011(4) 0.006(3)
C25 0.043(4) 0.032(3) 0.037(4) 0.014(3) 0.001(3) -0.007(3)
C26 0.051(4) 0.037(4) 0.061(5) 0.009(3) 0.018(4) 0.003(3)
C27 0.069(6) 0.050(5) 0.082(6) 0.016(4) 0.013(5) 0.010(4)
C28 0.084(6) 0.056(5) 0.087(6) 0.035(5) 0.007(5) -0.002(5)
C29 0.060(5) 0.060(5) 0.054(5) 0.022(4) 0.005(4) -0.011(4)
C30 0.051(4) 0.044(4) 0.038(4) 0.010(3) 0.005(3) -0.016(3)
C31 0.052(4) 0.069(5) 0.041(4) 0.005(4) 0.015(4) 0.000(4)
C32 0.036(4) 0.025(3) 0.044(4) 0.004(3) 0.004(3) -0.005(3)
C33 0.048(4) 0.029(4) 0.081(5) 0.008(4) 0.031(4) 0.001(3)
C34 0.061(5) 0.037(4) 0.123(8) 0.008(5) 0.029(5) 0.010(4)
C35 0.069(6) 0.039(5) 0.097(7) 0.008(5) -0.001(5) 0.019(4)
C36 0.128(8) 0.055(5) 0.068(6) 0.017(4) -0.010(6) 0.037(6)
C37 0.088(6) 0.046(4) 0.045(4) 0.012(4) 0.017(4) 0.018(4)
C38 0.040(4) 0.037(4) 0.033(3) 0.007(3) 0.010(3) -0.010(3)
C39 0.033(4) 0.042(4) 0.045(4) 0.004(3) 0.007(3) -0.004(3)
C40 0.041(4) 0.070(5) 0.051(4) 0.011(4) 0.008(4) 0.006(4)
C41 0.042(4) 0.063(5) 0.056(5) -0.004(4) 0.002(4) -0.025(4)
C42 0.050(5) 0.048(4) 0.070(5) 0.008(4) 0.013(4) -0.020(4)
C43 0.047(4) 0.039(4) 0.050(4) 0.012(3) 0.010(3) -0.010(3)
C44 0.030(4) 0.044(4) 0.037(4) 0.014(3) 0.006(3) 0.001(3)
C45 0.054(4) 0.035(4) 0.056(4) 0.013(3) 0.018(4) 0.010(3)
C46 0.082(6) 0.054(5) 0.083(6) 0.028(5) 0.027(5) 0.017(5)
C47 0.078(6) 0.089(7) 0.100(8) 0.059(6) 0.030(6) 0.032(6)
C48 0.054(5) 0.098(7) 0.072(6) 0.046(5) 0.007(4) 0.010(5)
C49 0.041(4) 0.065(5) 0.049(4) 0.021(4) 0.014(4) 0.000(4)
C50 0.066(5) 0.073(5) 0.051(5) 0.000(4) 0.015(4) -0.018(4)
C51A 0.142(9) 0.078(6) 0.046(5) 0.007(5) 0.031(6) 0.044(6)
C52A 0.064(11) 0.070(11) 0.061(10) 0.002(9) 0.012(9) 0.002(9)
C51B 0.142(9) 0.078(6) 0.046(5) 0.007(5) 0.031(6) 0.044(6)
C52B 0.068(12) 0.125(16) 0.062(11) 0.001(11) 0.020(10) 0.028(12)
C53 0.047(4) 0.066(5) 0.036(4) 0.004(4) 0.009(3) -0.005(4)
C54 0.070(5) 0.094(6) 0.047(5) 0.031(4) 0.011(4) 0.001(5)
C55 0.037(4) 0.034(4) 0.038(4) 0.005(3) 0.015(3) -0.001(3)
C56 0.053(4) 0.039(4) 0.040(4) 0.008(3) 0.016(3) 0.003(3)
C57 0.052(4) 0.042(4) 0.039(4) 0.007(3) 0.007(3) -0.001(3)
C58 0.035(4) 0.060(5) 0.046(4) 0.012(4) 0.007(3) -0.003(4)
C59 0.039(4) 0.050(4) 0.054(4) 0.018(4) 0.011(4) 0.009(3)
C60 0.032(4) 0.042(4) 0.039(4) 0.011(3) 0.006(3) -0.005(3)
C61 0.076(6) 0.063(6) 0.056(5) 0.000(5) -0.008(5) -0.005(5)
F1 0.100(4) 0.096(4) 0.101(4) -0.044(3) 0.002(3) 0.020(3)
F2 0.088(4) 0.081(3) 0.082(3) -0.010(3) -0.022(3) -0.001(3)
F3 0.210(7) 0.059(3) 0.081(4) 0.010(3) -0.013(4) -0.060(4)
C62 0.059(6) 0.070(6) 0.078(6) 0.015(5) 0.005(5) 0.008(5)
F4 0.174(7) 0.183(7) 0.169(7) 0.062(5) 0.070(6) 0.125(6)
F5 0.151(5) 0.085(4) 0.165(6) 0.003(4) -0.097(5) 0.048(4)
F6 0.076(4) 0.060(3) 0.309(9) 0.084(4) 0.007(5) 0.017(3)
C63 0.035(4) 0.029(3) 0.026(3) 0.000(3) 0.008(3) 0.001(3)
C64 0.039(4) 0.038(4) 0.034(4) 0.006(3) 0.009(3) -0.001(3)
C65 0.039(4) 0.039(4) 0.033(3) 0.004(3) 0.005(3) 0.007(3)
C66 0.045(4) 0.044(4) 0.051(4) 0.020(3) 0.011(3) 0.010(3)
C67 0.041(4) 0.035(4) 0.043(4) 0.010(3) 0.014(3) -0.001(3)
C68 0.037(4) 0.035(3) 0.035(4) 0.013(3) 0.004(3) 0.006(3)
C69 0.043(5) 0.053(5) 0.063(5) 0.017(4) 0.000(4) 0.006(4)
F7 0.068(3) 0.125(4) 0.174(5) 0.111(4) -0.043(3) -0.018(3)
F8 0.077(3) 0.108(4) 0.096(4) -0.027(3) -0.035(3) 0.024(3)
F9 0.053(3) 0.162(5) 0.091(4) 0.022(3) 0.018(3) 0.040(3)
C70 0.047(5) 0.047(5) 0.081(6) 0.036(5) 0.007(5) -0.001(4)
F10 0.100(12) 0.040(7) 0.137(13) -0.029(7) 0.077(10) -0.033(6)
F11 0.035(4) 0.044(5) 0.092(8) 0.011(5) 0.023(5) -0.011(4)
F12 0.070(6) 0.126(8) 0.107(8) 0.078(7) 0.031(5) -0.012(6)
F10B 0.062(9) 0.070(11) 0.058(8) 0.023(7) 0.006(6) -0.035(7)
F11B 0.065(10) 0.048(8) 0.133(15) 0.039(9) -0.005(10) -0.015(6)
F12B 0.102(18) 0.060(13) 0.092(16) -0.017(10) 0.073(15) -0.033(11)
C71 0.036(4) 0.036(3) 0.030(3) 0.012(3) 0.009(3) 0.001(3)
C72 0.051(4) 0.038(4) 0.044(4) 0.011(3) 0.016(3) 0.007(3)
C73 0.061(5) 0.033(4) 0.046(4) 0.015(3) 0.022(4) -0.002(3)
C74 0.057(4) 0.042(4) 0.050(4) 0.009(3) 0.027(4) 0.000(3)
C75 0.057(5) 0.036(4) 0.051(4) 0.006(3) 0.019(4) 0.000(3)
C76 0.047(4) 0.035(4) 0.044(4) 0.005(3) 0.016(3) -0.002(3)
C77 0.117(8) 0.045(5) 0.083(6) 0.024(5) 0.059(6) 0.006(5)
F13 0.441(13) 0.055(3) 0.084(4) -0.018(3) 0.106(6) -0.104(5)
F14 0.126(5) 0.086(4) 0.257(8) 0.110(5) 0.136(5) 0.062(4)
F15 0.076(3) 0.055(3) 0.112(4) 0.044(2) 0.044(3) -0.001(2)
C78 0.080(6) 0.054(5) 0.084(6) 0.008(5) 0.052(5) 0.003(5)
F16 0.124(4) 0.079(3) 0.091(4) -0.030(3) 0.035(3) 0.000(3)
F17 0.125(4) 0.059(3) 0.116(4) 0.034(3) 0.067(3) 0.040(3)
F18 0.115(4) 0.058(3) 0.181(5) 0.012(3) 0.114(4) 0.011(3)
C79 0.036(4) 0.033(3) 0.038(4) 0.014(3) 0.008(3) 0.008(3)
C80 0.044(4) 0.033(3) 0.036(4) 0.004(3) 0.009(3) 0.000(3)
C81 0.047(4) 0.045(4) 0.041(4) 0.007(3) 0.011(3) 0.011(3)
C82 0.069(5) 0.043(4) 0.032(4) 0.007(3) 0.005(4) 0.006(4)
C83 0.050(4) 0.029(3) 0.044(4) 0.010(3) 0.004(3) 0.002(3)
C84 0.040(4) 0.037(4) 0.041(4) 0.012(3) 0.010(3) 0.005(3)
C85 0.073(6) 0.054(6) 0.081(7) 0.000(6) 0.031(6) 0.007(5)
F19 0.128(13) 0.122(11) 0.140(12) 0.085(10) 0.090(11) 0.089(10)
F20 0.099(7) 0.117(8) 0.059(5) -0.001(6) 0.040(5) 0.017(7)
F21 0.074(7) 0.124(12) 0.103(11) -0.038(9) 0.040(7) -0.025(7)
F19B 0.058(10) 0.21(2) 0.062(10) 0.028(13) 0.020(9) 0.057(12)
F20B 0.106(16) 0.102(15) 0.14(2) -0.072(16) 0.053(16) 0.009(13)
F21B 0.13(2) 0.081(17) 0.17(3) 0.086(17) 0.12(2) 0.067(16)
C86 0.067(6) 0.060(5) 0.057(5) 0.006(4) 0.006(4) -0.017(5)
F22 0.137(5) 0.142(5) 0.215(7) 0.127(5) -0.053(5) -0.093(5)
F23 0.146(5) 0.169(6) 0.067(4) -0.025(4) 0.002(3) -0.096(5)
F24 0.051(3) 0.134(5) 0.259(8) -0.093(5) 0.010(4) -0.021(4)
C87 0.216(17) 0.222(16) 0.122(10) 0.063(11) -0.133(7) -0.041(10)
Cl1 0.163(4) 0.292(7) 0.120(3) 0.036(4) -0.005(3) -0.031(4)
Cl2 0.083(3) 0.204(5) 0.309(7) 0.041(5) 0.029(4) -0.016(3)

loop_
_atom_type_symbol
_atom_type_description
_atom_type_scat_dispersion_real
_atom_type_scat_dispersion_imag
_atom_type_scat_source
C C 0.0033 0.0016 'International Tables Vol C Tables 4.2.6.8 and 6.1.1.4'
H H 0.0000 0.0000 'International Tables Vol C Tables 4.2.6.8 and 6.1.1.4'
B B 0.0013 0.0007 'International Tables Vol C Tables 4.2.6.8 and 6.1.1.4'
N N 0.0061 0.0033 'International Tables Vol C Tables 4.2.6.8 and 6.1.1.4'
O O 0.0106 0.0060 'International Tables Vol C Tables 4.2.6.8 and 6.1.1.4'
F F 0.0171 0.0103 'International Tables Vol C Tables 4.2.6.8 and 6.1.1.4'
P P 0.1023 0.0942 'International Tables Vol C Tables 4.2.6.8 and 6.1.1.4'
Zn Zn 0.2839 1.4301 'International Tables Vol C Tables 4.2.6.8 and 6.1.1.4'
Cl Cl 0.1484 0.1585 'International Tables Vol C Tables 4.2.6.8 and 6.1.1.4'

loop_
_geom_angle_atom_site_label_1
_geom_angle_atom_site_label_2
_geom_angle_atom_site_label_3
_geom_angle
O3 Zn1 N1 115.28(19)
O3 Zn1 N2 118.59(19)
N1 Zn1 N2 124.84(18)
O3 Zn1 O2 83.22(17)
N1 Zn1 O2 99.56(16)
N2 Zn1 O2 97.59(17)
N1 P1 C19 109.1(3)
N1 P1 C13 111.3(3)
C19 P1 C13 109.3(3)
N1 P1 C2 116.4(3)
C19 P1 C2 104.5(3)
C13 P1 C2 105.8(3)
C44 N2 P2 116.0(4)
C44 N2 Zn1 110.9(3)
P2 N2 Zn1 132.4(3)
C12 O1 C1 104.6(4)
C63 B1 C55 114.0(5)
C63 B1 C79 105.2(5)
C55 B1 C79 111.4(5)
C63 B1 C71 110.3(5)
C55 B1 C71 103.8(5)
C79 B1 C71 112.4(5)
C2 C1 C6 125.7(5)
C2 C1 O1 122.6(5)
C6 C1 O1 111.7(5)
N2 P2 C32 109.4(3)
N2 P2 C38 111.6(3)
C32 P2 C38 109.8(3)
N2 P2 C11 114.9(3)
C32 P2 C11 105.2(3)
C38 P2 C11 105.6(3)
C53 O2 Zn1 107.5(4)
C25 N1 P1 116.6(4)
C25 N1 Zn1 110.1(3)
P1 N1 Zn1 132.7(3)
C1 C2 C3 115.4(5)
C1 C2 P1 119.8(4)
C3 C2 P1 124.6(5)
C2 C3 C4 120.8(6)
C2 C3 H3 119.6
C4 C3 H3 119.6
C51A O3 Zn1 114.5(4)
C5 C4 C3 121.9(6)
C5 C4 H4 119.1
C3 C4 H4 119.1
C53 O4 C54 116.1(6)
C6 C5 C4 118.1(6)
C6 C5 H5 120.9
C4 C5 H5 120.9
C1 C6 C5 118.0(6)
C1 C6 C7 106.2(5)
C5 C6 C7 135.7(6)
C12 C7 C8 118.3(6)
C12 C7 C6 104.8(5)
C8 C7 C6 136.9(5)
C9 C8 C7 118.5(5)
C9 C8 H8 120.8
C7 C8 H8 120.8
C8 C9 C10 122.2(6)
C8 C9 H9 118.9
C10 C9 H9 118.9
C11 C10 C9 121.3(6)
C11 C10 H10 119.4
C9 C10 H10 119.4
C10 C11 C12 115.0(5)
C10 C11 P2 127.1(5)
C12 C11 P2 117.6(4)
O1 C12 C7 112.7(5)
O1 C12 C11 122.5(5)
C7 C12 C11 124.7(5)
C14 C13 C18 120.6(6)
C14 C13 P1 120.4(5)
C18 C13 P1 118.8(5)
C15 C14 C13 119.9(6)
C15 C14 H14 120.0
C13 C14 H14 120.0
C14 C15 C16 119.3(7)
C14 C15 H15 120.3
C16 C15 H15 120.3
C17 C16 C15 121.6(7)
C17 C16 H16 119.2
C15 C16 H16 119.2
C16 C17 C18 120.0(7)
C16 C17 H17 120.0
C18 C17 H17 120.0
C13 C18 C17 118.5(6)
C13 C18 H18 120.8
C17 C18 H18 120.8
C20 C19 C24 119.4(6)
C20 C19 P1 120.8(5)
C24 C19 P1 119.7(5)
C21 C20 C19 120.0(6)
C21 C20 H20 120.0
C19 C20 H20 120.0
C22 C21 C20 120.5(6)
C22 C21 H21 119.8
C20 C21 H21 119.8
C21 C22 C23 120.0(6)
C21 C22 H22 120.0
C23 C22 H22 120.0
C24 C23 C22 120.2(6)
C24 C23 H23 119.9
C22 C23 H23 119.9
C23 C24 C19 119.9(6)
C23 C24 H24 120.0
C19 C24 H24 120.0
C26 C25 C30 119.4(6)
C26 C25 N1 118.9(5)
C30 C25 N1 121.6(6)
C27 C26 C25 121.4(7)
C27 C26 H26 119.3
C25 C26 H26 119.3
C26 C27 C28 120.3(8)
C26 C27 H27 119.8
C28 C27 H27 119.8
C27 C28 C29 119.1(7)
C27 C28 H28 120.4
C29 C28 H28 120.4
C30 C29 C28 121.2(7)
C30 C29 H29 119.4
C28 C29 H29 119.4
C29 C30 C25 118.6(7)
C29 C30 C31 121.1(6)
C25 C30 C31 120.4(6)
C30 C31 H31A 109.5
C30 C31 H31B 109.5
H31A C31 H31B 109.5
C30 C31 H31C 109.5
H31A C31 H31C 109.5
H31B C31 H31C 109.5
C33 C32 C37 118.7(6)
C33 C32 P2 121.2(5)
C37 C32 P2 120.1(5)
C34 C33 C32 119.9(7)
C34 C33 H33 120.1
C32 C33 H33 120.1
C35 C34 C33 120.6(8)
C35 C34 H34 119.7
C33 C34 H34 119.7
C36 C35 C34 119.9(8)
C36 C35 H35 120.0
C34 C35 H35 120.0
C35 C36 C37 120.8(8)
C35 C36 H36 119.6
C37 C36 H36 119.6
C36 C37 C32 120.1(7)
C36 C37 H37 120.0
C32 C37 H37 120.0
C39 C38 C43 120.2(6)
C39 C38 P2 120.5(5)
C43 C38 P2 118.7(5)
C40 C39 C38 119.3(6)
C40 C39 H39 120.4
C38 C39 H39 120.4
C39 C40 C41 119.7(7)
C39 C40 H40 120.1
C41 C40 H40 120.1
C42 C41 C40 121.6(7)
C42 C41 H41 119.2
C40 C41 H41 119.2
C41 C42 C43 119.5(7)
C41 C42 H42 120.3
C43 C42 H42 120.3
C42 C43 C38 119.7(6)
C42 C43 H43 120.1
C38 C43 H43 120.1
C49 C44 C45 120.5(6)
C49 C44 N2 120.1(6)
C45 C44 N2 119.4(5)
C46 C45 C44 120.6(7)
C46 C45 H45 119.7
C44 C45 H45 119.7
C47 C46 C45 119.9(8)
C47 C46 H46 120.0
C45 C46 H46 120.0
C46 C47 C48 120.2(8)
C46 C47 H47 119.9
C48 C47 H47 119.9
C47 C48 C49 121.5(8)
C47 C48 H48 119.2
C49 C48 H48 119.2
C44 C49 C48 117.3(7)
C44 C49 C50 122.8(6)
C48 C49 C50 119.9(7)
C49 C50 H50A 109.5
C49 C50 H50B 109.5
H50A C50 H50B 109.5
C49 C50 H50C 109.5
H50A C50 H50C 109.5
H50B C50 H50C 109.5
O3 C51A C52A 121.2(10)
O3 C51A C53 111.7(6)
C52A C51A C53 115.9(9)
O3 C51A H51A 101.3
C52A C51A H51A 101.3
C53 C51A H51A 101.3
H52D C52B H52E 109.5
H52D C52B H52F 109.5
H52E C52B H52F 109.5
O2 C53 O4 120.9(7)
O2 C53 C51A 122.9(6)
O4 C53 C51A 116.3(7)
O4 C54 H54A 109.5
O4 C54 H54B 109.5
H54A C54 H54B 109.5
O4 C54 H54C 109.5
H54A C54 H54C 109.5
H54B C54 H54C 109.5
C60 C55 C56 115.1(6)
C60 C55 B1 122.9(5)
C56 C55 B1 121.7(5)
C57 C56 C55 123.2(6)
C57 C56 H56 118.4
C55 C56 H56 118.4
C58 C57 C56 120.8(6)
C58 C57 C61 120.2(6)
C56 C57 C61 118.9(6)
C57 C58 C59 117.6(6)
C57 C58 H58 121.2
C59 C58 H58 121.2
C60 C59 C58 121.2(6)
C60 C59 C62 120.3(7)
C58 C59 C62 118.5(6)
C59 C60 C55 122.1(6)
C59 C60 H60 119.0
C55 C60 H60 119.0
F1 C61 F3 105.9(7)
F1 C61 F2 105.2(7)
F3 C61 F2 106.3(7)
F1 C61 C57 113.2(7)
F3 C61 C57 111.9(7)
F2 C61 C57 113.7(7)
F5 C62 F6 108.5(8)
F5 C62 F4 102.1(8)
F6 C62 F4 100.2(8)
F5 C62 C59 118.0(8)
F6 C62 C59 115.1(7)
F4 C62 C59 110.7(7)
C64 C63 C68 115.4(5)
C64 C63 B1 121.1(5)
C68 C63 B1 123.2(5)
C65 C64 C63 123.5(6)
C65 C64 H64 118.3
C63 C64 H64 118.3
C64 C65 C66 120.1(6)
C64 C65 C69 120.1(6)
C66 C65 C69 119.8(6)
C65 C66 C67 118.0(6)
C65 C66 H66 121.0
C67 C66 H66 121.0
C68 C67 C66 121.3(6)
C68 C67 C70 119.0(6)
C66 C67 C70 119.8(6)
C67 C68 C63 121.7(6)
C67 C68 H68 119.1
C63 C68 H68 119.1
F7 C69 F8 107.9(7)
F7 C69 F9 105.7(6)
F8 C69 F9 103.3(6)
F7 C69 C65 114.4(6)
F8 C69 C65 111.7(6)
F9 C69 C65 113.0(6)
F12B C70 F10 116.8(12)
F12B C70 F11 36.2(10)
F10 C70 F11 110.2(10)
F12B C70 F11B 111.9(12)
F10 C70 F11B 50.8(9)
F11 C70 F11B 138.0(10)
F12B C70 F12 61.1(11)
F10 C70 F12 106.8(9)
F11 C70 F12 97.2(9)
F11B C70 F12 63.4(8)
F12B C70 F10B 106.5(13)
F10 C70 F10B 41.7(8)
F11 C70 F10B 79.9(9)
F11B C70 F10B 92.4(12)
F12 C70 F10B 140.3(9)
F12B C70 C67 122.4(12)
F10 C70 C67 119.8(9)
F11 C70 C67 110.2(7)
F11B C70 C67 111.4(9)
F12 C70 C67 110.2(7)
F10B C70 C67 107.7(8)
C76 C71 C72 114.5(5)
C76 C71 B1 124.1(5)
C72 C71 B1 121.1(5)
C73 C72 C71 122.9(6)
C73 C72 H72 118.5
C71 C72 H72 118.5
C74 C73 C72 119.8(6)
C74 C73 C77 122.3(6)
C72 C73 C77 117.9(6)
C73 C74 C75 119.6(6)
C73 C74 H74 120.2
C75 C74 H74 120.2
C74 C75 C76 119.7(6)
C74 C75 C78 119.9(6)
C76 C75 C78 120.4(6)
C75 C76 C71 123.4(6)
C75 C76 H76 118.3
C71 C76 H76 118.3
F13 C77 F15 107.5(8)
F13 C77 F14 104.7(8)
F15 C77 F14 103.2(7)
F13 C77 C73 113.7(7)
F15 C77 C73 113.9(7)
F14 C77 C73 112.9(8)
F17 C78 F18 106.5(7)
F17 C78 F16 105.0(7)
F18 C78 F16 105.6(7)
F17 C78 C75 113.3(6)
F18 C78 C75 113.1(6)
F16 C78 C75 112.7(7)
C84 C79 C80 114.5(5)
C84 C79 B1 124.0(5)
C80 C79 B1 121.2(5)
C81 C80 C79 122.7(6)
C81 C80 H80 118.6
C79 C80 H80 118.6
C82 C81 C80 120.8(6)
C82 C81 C85 118.0(6)
C80 C81 C85 121.1(7)
C81 C82 C83 118.1(6)
C81 C82 H82 121.0
C83 C82 H82 121.0
C82 C83 C84 120.9(6)
C82 C83 C86 118.8(6)
C84 C83 C86 120.3(6)
C83 C84 C79 122.8(6)
C83 C84 H84 118.6
C79 C84 H84 118.6
F21B C85 F19 122.1(15)
F21B C85 F20B 115.5(18)
F19 C85 F20B 50.1(12)
F21B C85 F21 27.1(16)
F19 C85 F21 111.1(13)
F20B C85 F21 130.5(14)
F21B C85 F20 71.8(17)
F19 C85 F20 105.7(10)
F20B C85 F20 58.6(14)
F21 C85 F20 98.6(10)
F21B C85 F19B 99.3(16)
F19 C85 F19B 47.9(10)
F20B C85 F19B 97.5(16)
F21 C85 F19B 75.2(13)
F20 C85 F19B 143.2(10)
F21B C85 C81 117.9(14)
F19 C85 C81 116.8(9)
F20B C85 C81 116.2(12)
F21 C85 C81 112.9(10)
F20 C85 C81 110.0(8)
F19B C85 C81 105.6(9)
F22 C86 F24 105.9(8)
F22 C86 F23 102.9(7)
F24 C86 F23 102.5(7)
F22 C86 C83 113.8(7)
F24 C86 C83 114.7(7)
F23 C86 C83 115.6(7)
Cl2 C87 Cl1 106.4
Cl2 C87 H87A 110.4
Cl1 C87 H87A 110.4
Cl2 C87 H87B 110.4
Cl1 C87 H87B 110.4
H87A C87 H87B 108.6

loop_
_geom_bond_atom_site_label_1
_geom_bond_atom_site_label_2
_geom_bond_distance
Zn1 O3 1.921(4)
Zn1 N1 1.996(4)
Zn1 N2 2.014(5)
Zn1 O2 2.105(4)
P1 N1 1.599(5)
P1 C19 1.783(6)
P1 C13 1.796(6)
P1 C2 1.811(6)
N2 C44 1.449(7)
N2 P2 1.593(5)
O1 C12 1.384(6)
O1 C1 1.389(6)
B1 C63 1.627(8)
B1 C55 1.630(9)
B1 C79 1.639(9)
B1 C71 1.642(9)
C1 C2 1.377(8)
C1 C6 1.382(7)
P2 C32 1.784(6)
P2 C38 1.803(6)
P2 C11 1.816(6)
O2 C53 1.224(7)
N1 C25 1.453(7)
C2 C3 1.389(8)
C3 C4 1.393(8)
C3 H3 0.9500
O3 C51A 1.357(8)
C4 C5 1.391(9)
C4 H4 0.9500
O4 C53 1.326(8)
O4 C54 1.449(8)
C5 C6 1.390(8)
C5 H5 0.9500
C6 C7 1.454(8)
C7 C12 1.384(7)
C7 C8 1.390(8)
C8 C9 1.368(8)
C8 H8 0.9500
C9 C10 1.391(8)
C9 H9 0.9500
C10 C11 1.385(8)
C10 H10 0.9500
C11 C12 1.396(8)
C13 C14 1.383(8)
C13 C18 1.384(8)
C14 C15 1.373(9)
C14 H14 0.9500
C15 C16 1.375(10)
C15 H15 0.9500
C16 C17 1.350(10)
C16 H16 0.9500
C17 C18 1.400(9)
C17 H17 0.9500
C18 H18 0.9500
C19 C20 1.383(8)
C19 C24 1.398(8)
C20 C21 1.380(8)
C20 H20 0.9500
C21 C22 1.370(9)
C21 H21 0.9500
C22 C23 1.385(9)
C22 H22 0.9500
C23 C24 1.372(8)
C23 H23 0.9500
C24 H24 0.9500
C25 C26 1.382(8)
C25 C30 1.392(8)
C26 C27 1.350(9)
C26 H26 0.9500
C27 C28 1.367(10)
C27 H27 0.9500
C28 C29 1.391(10)
C28 H28 0.9500
C29 C30 1.372(9)
C29 H29 0.9500
C30 C31 1.495(9)
C31 H31A 0.9800
C31 H31B 0.9800
C31 H31C 0.9800
C32 C33 1.383(8)
C32 C37 1.396(8)
C33 C34 1.376(9)
C33 H33 0.9500
C34 C35 1.366(11)
C34 H34 0.9500
C35 C36 1.358(11)
C35 H35 0.9500
C36 C37 1.365(9)
C36 H36 0.9500
C37 H37 0.9500
C38 C39 1.384(8)
C38 C43 1.401(8)
C39 C40 1.376(8)
C39 H39 0.9500
C40 C41 1.392(9)
C40 H40 0.9500
C41 C42 1.350(9)
C41 H41 0.9500
C42 C43 1.384(9)
C42 H42 0.9500
C43 H43 0.9500
C44 C49 1.386(8)
C44 C45 1.389(8)
C45 C46 1.368(9)
C45 H45 0.9500
C46 C47 1.361(11)
C46 H46 0.9500
C47 C48 1.372(11)
C47 H47 0.9500
C48 C49 1.400(9)
C48 H48 0.9500
C49 C50 1.501(9)
C50 H50A 0.9800
C50 H50B 0.9800
C50 H50C 0.9800
C51A C52A 1.406(16)
C51A C53 1.499(10)
C51A H51A 1.0000
C52A H52A 0.9800
C52A H52B 0.9800
C52A H52C 0.9800
C52B H52D 0.9800
C52B H52E 0.9800
C52B H52F 0.9800
C54 H54A 0.9800
C54 H54B 0.9800
C54 H54C 0.9800
C55 C60 1.395(8)
C55 C56 1.398(8)
C56 C57 1.385(8)
C56 H56 0.9500
C57 C58 1.364(8)
C57 C61 1.484(10)
C58 C59 1.401(9)
C58 H58 0.9500
C59 C60 1.383(8)
C59 C62 1.466(10)
C60 H60 0.9500
C61 F1 1.312(9)
C61 F3 1.313(8)
C61 F2 1.316(8)
C62 F5 1.256(9)
C62 F6 1.280(9)
C62 F4 1.353(10)
C63 C64 1.389(8)
C63 C68 1.407(8)
C64 C65 1.381(8)
C64 H64 0.9500
C65 C66 1.386(8)
C65 C69 1.494(9)
C66 C67 1.392(8)
C66 H66 0.9500
C67 C68 1.380(8)
C67 C70 1.490(9)
C68 H68 0.9500
C69 F7 1.285(8)
C69 F8 1.302(8)
C69 F9 1.311(8)
C70 F12B 1.162(17)
C70 F10 1.189(11)
C70 F11 1.367(14)
C70 F11B 1.371(15)
C70 F12 1.435(11)
C70 F10B 1.462(16)
C71 C76 1.388(8)
C71 C72 1.400(8)
C72 C73 1.396(8)
C72 H72 0.9500
C73 C74 1.357(8)
C73 C77 1.474(9)
C74 C75 1.380(8)
C74 H74 0.9500
C75 C76 1.385(8)
C75 C78 1.484(9)
C76 H76 0.9500
C77 F13 1.298(9)
C77 F15 1.312(8)
C77 F14 1.325(10)
C78 F17 1.309(8)
C78 F18 1.331(8)
C78 F16 1.336(9)
C79 C84 1.399(8)
C79 C80 1.408(8)
C80 C81 1.386(8)
C80 H80 0.9500
C81 C82 1.377(9)
C81 C85 1.488(10)
C82 C83 1.382(9)
C82 H82 0.9500
C83 C84 1.384(8)
C83 C86 1.473(9)
C84 H84 0.9500
C85 F21B 1.20(2)
C85 F19 1.216(12)
C85 F20B 1.285(17)
C85 F21 1.324(16)
C85 F20 1.398(12)
C85 F19B 1.478(19)
C86 F22 1.266(8)
C86 F24 1.284(8)
C86 F23 1.298(8)
C87 Cl2 1.6911
C87 Cl1 1.9015
C87 H87A 0.9900
C87 H87B 0.9900

loop_
_geom_torsion_atom_site_label_1
_geom_torsion_atom_site_label_2
_geom_torsion_atom_site_label_3
_geom_torsion_atom_site_label_4
_geom_torsion
O3 Zn1 N2 C44 111.0(4)
N1 ZN1 N2 C44 -82.7(4)
O2 Zn1 N2 C44 24.6(4)
O3 Zn1 N2 P2 -79.7(4)
N1 Zn1 N2 P2 86.7(4)
O2 Zn1 N2 P2 -166.1(3)
C12 O1 C1 C2 -179.7(5)
C12 O1 C1 C6 -1.4(6)
C44 N2 P2 C32 -167.2(4)
Zn1 N2 P2 C32 23.9(4)
C44 N2 P2 C38 -45.4(5)
Zn1 N2 P2 C38 145.6(3)
C44 N2 P2 C11 74.8(5)
Zn1 N2 P2 C11 -94.1(4)
O3 Zn1 O2 C53 -0.4(4)
N1 Zn1 O2 C53 -114.9(4)
N2 Zn1 O2 C53 117.7(4)
C19 P1 N1 C25 160.4(4)
C13 P1 N1 C25 39.7(5)
C2 P1 N1 C25 -81.7(5)
C19 P1 N1 Zn1 -29.6(4)
C13 P1 N1 Zn1 -150.3(4)
C2 P1 N1 Zn1 88.3(4)
O3 Zn1 N1 C25 -105.9(4)
N2 Zn1 N1 C25 87.3(4)
O2 Zn1 N1 C25 -18.9(4)
O3 Zn1 N1 P1 83.7(4)
N2 Zn1 N1 P1 -83.1(4)
O2 Zn1 N1 P1 170.6(3)
C6 C1 C2 C3 0.1(9)
O1 C1 C2 C3 178.2(5)
C6 C1 C2 P1 -174.4(5)
O1 C1 C2 P1 3.7(8)
N1 P1 C2 C1 -43.9(6)
C19 P1 C2 C1 76.5(5)
C13 P1 C2 C1 -168.1(5)
N1 P1 C2 C3 142.2(5)
C19 P1 C2 C3 -97.4(5)
C13 P1 C2 C3 18.0(6)
C1 C2 C3 C4 -1.4(8)
P1 C2 C3 C4 172.8(5)
N1 Zn1 O3 C51A 100.6(6)
N2 Zn1 O3 C51A -91.8(6)
O2 Zn1 O3 C51A 3.2(6)
C2 C3 C4 C5 1.5(9)
C3 C4 C5 C6 -0.3(9)
C2 C1 C6 C5 1.1(9)
O1 C1 C6 C5 -177.2(5)
C2 C1 C6 C7 179.9(6)
O1 C1 C6 C7 1.6(6)
C4 C5 C6 C1 -1.0(8)
C4 C5 C6 C7 -179.2(6)
C1 C6 C7 C12 -1.1(6)
C5 C6 C7 C12 177.3(6)
C1 C6 C7 C8 -179.1(7)
C5 C6 C7 C8 -0.7(12)
C12 C7 C8 C9 -0.1(9)
C6 C7 C8 C9 177.8(6)
C7 C8 C9 C10 -0.9(9)
C8 C9 C10 C11 0.8(9)
C9 C10 C11 C12 0.3(8)
C9 C10 C11 P2 -173.9(5)
N2 P2 C11 C10 -139.9(5)
C32 P2 C11 C10 99.7(6)
C38 P2 C11 C10 -16.4(6)
N2 P2 C11 C12 46.1(5)
C32 P2 C11 C12 -74.3(5)
C38 P2 C11 C12 169.6(4)
C1 O1 C12 C7 0.7(6)
C1 O1 C12 C11 178.2(5)
C8 C7 C12 O1 178.7(5)
C6 C7 C12 O1 0.2(6)
C8 C7 C12 C11 1.3(9)
C6 C7 C12 C11 -177.2(5)
C10 C11 C12 O1 -178.6(5)
P2 C11 C12 O1 -3.8(7)
C10 C11 C12 C7 -1.4(9)
P2 C11 C12 C7 173.4(5)
N1 P1 C13 C14 106.1(5)
C19 P1 C13 C14 -14.5(6)
C2 P1 C13 C14 -126.5(5)
N1 P1 C13 C18 -68.6(5)
C19 P1 C13 C18 170.8(5)
C2 P1 C13 C18 58.7(5)
C18 C13 C14 C15 1.9(10)
P1 C13 C14 C15 -172.7(5)
C13 C14 C15 C16 1.2(11)
C14 C15 C16 C17 -2.5(12)
C15 C16 C17 C18 0.6(11)
C14 C13 C18 C17 -3.7(9)
P1 C13 C18 C17 171.0(5)
C16 C17 C18 C13 2.5(10)
N1 P1 C19 C20 -34.1(6)
C13 P1 C19 C20 87.9(5)
C2 P1 C19 C20 -159.2(5)
N1 P1 C19 C24 149.2(5)
C13 P1 C19 C24 -88.9(5)
C2 P1 C19 C24 24.0(6)
C24 C19 C20 C21 2.2(9)
P1 C19 C20 C21 -174.6(5)
C19 C20 C21 C22 -1.1(10)
C20 C21 C22 C23 0.1(11)
C21 C22 C23 C24 -0.2(11)
C22 C23 C24 C19 1.3(10)
C20 C19 C24 C23 -2.3(9)
P1 C19 C24 C23 174.6(5)
P1 N1 C25 C26 83.7(6)
Zn1 N1 C25 C26 -88.5(6)
P1 N1 C25 C30 -97.9(6)
Zn1 N1 C25 C30 89.9(6)
C30 C25 C26 C27 -0.4(10)
N1 C25 C26 C27 178.0(6)
C25 C26 C27 C28 -0.4(11)
C26 C27 C28 C29 1.3(12)
C27 C28 C29 C30 -1.4(11)
C28 C29 C30 C25 0.5(10)
C28 C29 C30 C31 -179.8(6)
C26 C25 C30 C29 0.3(9)
N1 C25 C30 C29 -178.1(5)
C26 C25 C30 C31 -179.3(6)
N1 C25 C30 C31 2.3(9)
N2 P2 C32 C33 29.5(6)
C38 P2 C32 C33 -93.4(5)
C11 P2 C32 C33 153.4(5)
N2 P2 C32 C37 -152.3(5)
C38 P2 C32 C37 84.9(6)
C11 P2 C32 C37 -28.4(6)
C37 C32 C33 C34 1.7(9)
P2 C32 C33 C34 179.9(5)
C32 C33 C34 C35 -1.3(11)
C33 C34 C35 C36 -0.5(12)
C34 C35 C36 C37 1.8(13)
C35 C36 C37 C32 -1.4(12)
C33 C32 C37 C36 -0.4(10)
P2 C32 C37 C36 -178.6(6)
N2 P2 C38 C39 66.9(5)
C32 P2 C38 C39 -171.6(5)
C11 P2 C38 C39 -58.6(5)
N2 P2 C38 C43 -103.7(5)
C32 P2 C38 C43 17.9(6)
C11 P2 C38 C43 130.8(5)
C43 C38 C39 C40 -0.5(9)
P2 C38 C39 C40 -171.0(5)
C38 C39 C40 C41 0.8(10)
C39 C40 C41 C42 -1.2(11)
C40 C41 C42 C43 1.2(11)
C41 C42 C43 C38 -0.9(10)
C39 C38 C43 C42 0.6(9)
P2 C38 C43 C42 171.2(5)
P2 N2 C44 C49 95.8(6)
Zn1 N2 C44 C49 -92.9(6)
P2 N2 C44 C45 -85.1(6)
Zn1 N2 C44 C45 86.2(6)
C49 C44 C45 C46 1.2(10)
N2 C44 C45 C46 -178.0(6)
C44 C45 C46 C47 -1.5(11)
C45 C46 C47 C48 1.0(13)
C46 C47 C48 C49 -0.2(13)
C45 C44 C49 C48 -0.4(9)
N2 C44 C49 C48 178.8(6)
C45 C44 C49 C50 -179.5(6)
N2 C44 C49 C50 -0.3(9)
C47 C48 C49 C44 -0.1(11)
C47 C48 C49 C50 179.0(7)
Zn1 O3 C51A C52A 137.2(10)
Zn1 O3 C51A C53 -5.0(9)
Zn1 O2 C53 O4 176.8(5)
Zn1 O2 C53 C51A -2.5(8)
C54 O4 C53 O2 -0.2(9)
C54 O4 C53 C51A 179.2(7)
O3 C51A C53 O2 5.2(12)
C52A C51A C53 O2 -139.2(10)
O3 C51A C53 O4 -174.2(7)
C52A C51A C53 O4 41.5(13)
C63 B1 C55 C60 -146.0(5)
C79 B1 C55 C60 -27.2(8)
C71 B1 C55 C60 93.9(6)
C63 B1 C55 C56 41.2(8)
C79 B1 C55 C56 160.0(5)
C71 B1 C55 C56 -78.8(7)
C60 C55 C56 C57 2.8(9)
B1 C55 C56 C57 176.1(6)
C55 C56 C57 C58 -1.0(10)
C55 C56 C57 C61 178.3(6)
C56 C57 C58 C59 -0.9(9)
C61 C57 C58 C59 179.8(7)
C57 C58 C59 C60 0.9(10)
C57 C58 C59 C62 -179.7(7)
C58 C59 C60 C55 1.1(10)
C62 C59 C60 C55 -178.3(7)
C56 C55 C60 C59 -2.8(9)
B1 C55 C60 C59 -176.0(6)
C58 C57 C61 F1 -122.7(7)
C56 C57 C61 F1 58.0(9)
C58 C57 C61 F3 117.7(8)
C56 C57 C61 F3 -61.6(10)
C58 C57 C61 F2 -2.8(11)
C56 C57 C61 F2 177.9(6)
C60 C59 C62 F5 -173.2(8)
C58 C59 C62 F5 7.4(12)
C60 C59 C62 F6 -42.9(11)
C58 C59 C62 F6 137.7(8)
C60 C59 C62 F4 69.8(10)
C58 C59 C62 F4 -109.6(8)
C55 B1 C63 C64 -166.4(5)
C79 B1 C63 C64 71.3(7)
C71 B1 C63 C64 -50.1(7)
C55 B1 C63 C68 19.1(8)
C79 B1 C63 C68 -103.2(6)
C71 B1 C63 C68 135.4(5)
C68 C63 C64 C65 0.3(8)
B1 C63 C64 C65 -174.6(5)
C63 C64 C65 C66 -1.8(9)
C63 C64 C65 C69 177.8(6)
C64 C65 C66 C67 1.9(9)
C69 C65 C66 C67 -177.8(6)
C65 C66 C67 C68 -0.4(9)
C65 C66 C67 C70 -179.5(7)
C66 C67 C68 C63 -1.1(9)
C70 C67 C68 C63 178.0(7)
C64 C63 C68 C67 1.2(8)
B1 C63 C68 C67 176.0(5)
C64 C65 C69 F7 178.6(6)
C66 C65 C69 F7 -1.8(10)
C64 C65 C69 F8 -58.5(9)
C66 C65 C69 F8 121.2(7)
C64 C65 C69 F9 57.5(9)
C66 C65 C69 F9 -122.8(7)
C68 C67 C70 F12B 77.1(16)
C66 C67 C70 F12B -103.8(16)
C68 C67 C70 F10 -90.6(13)
C66 C67 C70 F10 88.5(13)
C68 C67 C70 F11 38.8(11)
C66 C67 C70 F11 -142.1(8)
C68 C67 C70 F11B -146.7(12)
C66 C67 C70 F11B 32.5(15)
C68 C67 C70 F12 145.0(9)
C66 C67 C70 F12 -35.9(12)
C68 C67 C70 F10B -46.7(11)
C66 C67 C70 F10B 132.4(9)
C63 B1 C71 C76 -31.4(8)
C55 B1 C71 C76 91.1(6)
C79 B1 C71 C76 -148.3(6)
C63 B1 C71 C72 155.4(5)
C55 B1 C71 C72 -82.1(6)
C79 B1 C71 C72 38.5(7)
C76 C71 C72 C73 3.1(9)
B1 C71 C72 C73 176.9(6)
C71 C72 C73 C74 -2.6(10)
C71 C72 C73 C77 176.4(7)
C72 C73 C74 C75 -0.5(10)
C77 C73 C74 C75 -179.4(7)
C73 C74 C75 C76 2.6(10)
C73 C74 C75 C78 -175.7(7)
C74 C75 C76 C71 -2.0(10)
C78 C75 C76 C71 176.3(7)
C72 C71 C76 C75 -0.8(9)
B1 C71 C76 C75 -174.4(6)
C74 C73 C77 F13 121.7(9)
C72 C73 C77 F13 -57.2(12)
C74 C73 C77 F15 -1.9(12)
C72 C73 C77 F15 179.2(7)
C74 C73 C77 F14 -119.1(8)
C72 C73 C77 F14 61.9(9)
C74 C75 C78 F17 -143.0(7)
C76 C75 C78 F17 38.7(10)
C74 C75 C78 F18 -21.7(11)
C76 C75 C78 F18 160.0(7)
C74 C75 C78 F16 98.0(8)
C76 C75 C78 F16 -80.3(9)
C63 B1 C79 C84 -95.0(6)
C55 B1 C79 C84 141.1(6)
C71 B1 C79 C84 25.0(8)
C63 B1 C79 C80 79.9(6)
C55 B1 C79 C80 -44.1(7)
C71 B1 C79 C80 -160.2(5)
C84 C79 C80 C81 -3.7(8)
B1 C79 C80 C81 -179.0(5)
C79 C80 C81 C82 2.3(9)
C79 C80 C81 C85 -177.9(7)
C80 C81 C82 C83 -0.5(9)
C85 C81 C82 C83 179.7(7)
C81 C82 C83 C84 0.5(9)
C81 C82 C83 C86 -178.4(6)
C82 C83 C84 C79 -2.2(9)
C86 C83 C84 C79 176.7(6)
C80 C79 C84 C83 3.6(8)
B1 C79 C84 C83 178.8(5)
C82 C81 C85 F21B 133(2)
C80 C81 C85 F21B -47(2)
C82 C81 C85 F19 -66.6(15)
C80 C81 C85 F19 113.5(14)
C82 C81 C85 F20B -10(2)
C80 C81 C85 F20B 170(2)
C82 C81 C85 F21 162.8(11)
C80 C81 C85 F21 -17.0(14)
C82 C81 C85 F20 53.8(11)
C80 C81 C85 F20 -126.0(9)
C82 C81 C85 F19B -116.9(14)
C80 C81 C85 F19B 63.2(16)
C82 C83 C86 F22 84.1(9)
C84 C83 C86 F22 -94.8(9)
C82 C83 C86 F24 -153.7(7)
C84 C83 C86 F24 27.4(10)
C82 C83 C86 F23 -34.7(10)
C84 C83 C86 F23 146.4(7)
